data_7129947
loop_
_publ_author_name
'Li, Xia'
'Xie, Jialin'
'Du, Zhenglin'
'Yu, Ruiyang'
'Jia, Jianhua'
'Chen, Zhong'
'Zhu, Kelong'

_publ_section_title
;
 2D and 3D metal-organic frameworks constructed with a mechanically
 rigidified [3]rotaxane ligand.
;
_journal_name_full 'Chemical communications (Cambridge, England)'
_journal_paper_doi 10.1039/d2cc01198k
_journal_year 2022
_chemical_formula_moiety '2(C16 H18 N O4), 2(C18 H36 O6)'
_chemical_formula_sum 'C68 H108 N2 O20'
_chemical_formula_weight 1273.56
_space_group_crystal_system triclinic
_space_group_IT_number 2
_space_group_name_Hall '-P 1'
_space_group_name_H-M_alt 'P -1'
_atom_sites_solution_hydrogens geom
_atom_sites_solution_primary iterative
_audit_creation_date 2021-12-29
_audit_creation_method
;
Olex2 1.5
(compiled 2021.08.20 svn.r13c46975 for OlexSys, GUI svn.r6396)
;
_audit_update_record
;
2022-02-26 deposited with the CCDC.	2022-03-25 downloaded from the CCDC.
;
_cell_angle_alpha 78.268(2)
_cell_angle_beta 81.410(2)
_cell_angle_gamma 77.789(2)
_cell_formula_units_Z 2
_cell_length_a 13.1611(2)
_cell_length_b 14.9762(3)
_cell_length_c 19.1811(4)
_cell_measurement_reflns_used 13356
_cell_measurement_temperature 149.99(10)
_cell_measurement_theta_max 75.9460
_cell_measurement_theta_min 4.1580
_cell_volume 3595.51(12)
_computing_cell_refinement 'CrysAlisPro 1.171.39.46 (Rigaku OD, 2018)'
_computing_data_collection 'CrysAlisPro 1.171.39.46 (Rigaku OD, 2018)'
_computing_data_reduction 'CrysAlisPro 1.171.39.46 (Rigaku OD, 2018)'
_computing_molecular_graphics 'Olex2 1.5 (Dolomanov et al., 2009)'
_computing_publication_material 'Olex2 1.5 (Dolomanov et al., 2009)'
_computing_structure_refinement 'ShelXL (Sheldrick, 2015)'
_computing_structure_solution 'olex2.solve (Bourhis et al., 2015)'
_diffrn_ambient_environment N~2~
_diffrn_ambient_temperature 149.99(10)
_diffrn_detector 'CCD plate'
_diffrn_detector_area_resol_mean 5.2913
_diffrn_detector_type AtlasS2
_diffrn_measured_fraction_theta_full 1.000
_diffrn_measured_fraction_theta_max 0.967
_diffrn_measurement_details
;
List of Runs (angles in degrees, time in seconds):

  # Type    Start    End  Width  t~exp~   \w     \q     \k     \f   Frames
#--------------------------------------------------------------------------
  1  \w    -73.00  37.00   1.00    1.00    --  -41.77  19.00   0.00  110
  2  \w   -116.00 -31.00   1.00    1.00    --  -41.77 -38.00-180.00   85
  3  \w    -81.00 -19.00   1.00    1.00    --  -41.77 125.00  90.00   62
  4  \w    -26.00  58.00   1.00    1.00    --   41.77 -57.00  30.00   84
  5  \w     45.00  98.00   1.00    1.00    --   41.77-125.00 -30.00   53
  6  \w     27.00  52.00   1.00    1.00    --   41.77-125.00  60.00   25
  7  \w    111.00 158.00   1.00    4.00    --  112.00  61.00 150.00   47
  8  \w     39.00 117.00   1.00    4.00    --  112.00-125.00 150.00   78
  9  \w     39.00 137.00   1.00    4.00    --  112.00 -45.00  90.00   98
 10  \w     56.00 101.00   1.00    4.00    --  112.00 -94.00-180.00   45
 11  \w    103.00 177.00   1.00    4.00    --  112.00  61.00-150.00   74
 12  \w    101.00 160.00   1.00    4.00    --  112.00  45.00 -60.00   59
 13  \w     95.00 165.00   1.00    4.00    --  112.00 125.00 150.00   70
 14  \w     88.00 153.00   1.00    4.00    --  112.00  45.00 -90.00   65
 15  \w     39.00 116.00   1.00    4.00    --  112.00-125.00  30.00   77
 16  \w     89.00 118.00   1.00    4.00    --  112.00-125.00 -90.00   29
 17  \w     41.00 139.00   1.00    4.00    --  112.00 -61.00-150.00   98
 18  \w    128.00 172.00   1.00    4.00    --  112.00 125.00-180.00   44
 19  \w    -32.00  -6.00   1.00    6.00    --  -41.89  38.00-180.00   26
 20  \w    153.00 178.00   1.00   24.00    --  112.00  61.00   0.00   25
;
_diffrn_measurement_device 'four-circle diffractometer'
_diffrn_measurement_device_type 'SuperNova, Dual, Cu at home/near, AtlasS2'
_diffrn_measurement_method '\w scans'
_diffrn_orient_matrix_type 'CrysAlisPro convention (1999,Acta A55,543-557)'
_diffrn_orient_matrix_UB_11 0.0258420000
_diffrn_orient_matrix_UB_12 -0.0354942000
_diffrn_orient_matrix_UB_13 0.0777205000
_diffrn_orient_matrix_UB_21 0.0008334000
_diffrn_orient_matrix_UB_22 -0.1001746000
_diffrn_orient_matrix_UB_23 -0.0087186000
_diffrn_orient_matrix_UB_31 0.1177038000
_diffrn_orient_matrix_UB_32 -0.0119858000
_diffrn_orient_matrix_UB_33 -0.0263949000
_diffrn_radiation_monochromator mirror
_diffrn_radiation_probe x-ray
_diffrn_radiation_type 'Cu K\a'
_diffrn_radiation_wavelength 1.54184
_diffrn_reflns_av_R_equivalents 0.0304
_diffrn_reflns_av_unetI/netI 0.0357
_diffrn_reflns_Laue_measured_fraction_full 1.000
_diffrn_reflns_Laue_measured_fraction_max 0.967
_diffrn_reflns_limit_h_max 16
_diffrn_reflns_limit_h_min -12
_diffrn_reflns_limit_k_max 16
_diffrn_reflns_limit_k_min -18
_diffrn_reflns_limit_l_max 24
_diffrn_reflns_limit_l_min -23
_diffrn_reflns_number 26589
_diffrn_reflns_point_group_measured_fraction_full 1.000
_diffrn_reflns_point_group_measured_fraction_max 0.967
_diffrn_reflns_theta_full 67.684
_diffrn_reflns_theta_max 76.134
_diffrn_reflns_theta_min 3.457
_diffrn_source 'micro-focus sealed X-ray tube'
_diffrn_source_type 'SuperNova (Cu) X-ray Source'
_exptl_absorpt_coefficient_mu 0.701
_exptl_absorpt_correction_T_max 1.00000
_exptl_absorpt_correction_T_min 0.75195
_exptl_absorpt_correction_type multi-scan
_exptl_absorpt_process_details
;
CrysAlisPro 1.171.39.46 (Rigaku Oxford Diffraction, 2018)
Empirical absorption correction using spherical harmonics,
 implemented in SCALE3 ABSPACK scaling algorithm.
;
_exptl_crystal_density_diffrn 1.176
_exptl_crystal_description block
_exptl_crystal_F_000 1380
_exptl_crystal_size_max 0.2
_exptl_crystal_size_mid 0.1
_exptl_crystal_size_min 0.1
_refine_diff_density_max 0.730
_refine_diff_density_min -0.420
_refine_diff_density_rms 0.068
_refine_ls_extinction_method none
_refine_ls_goodness_of_fit_ref 1.015
_refine_ls_hydrogen_treatment constr
_refine_ls_matrix_type full
_refine_ls_number_parameters 865
_refine_ls_number_reflns 14572
_refine_ls_number_restraints 37
_refine_ls_restrained_S_all 1.025
_refine_ls_R_factor_all 0.0951
_refine_ls_R_factor_gt 0.0846
_refine_ls_shift/su_max 0.000
_refine_ls_shift/su_mean 0.000
_refine_ls_structure_factor_coef Fsqd
_refine_ls_weighting_details 'w=1/[\s^2^(Fo^2^)+(0.1444P)^2^+2.4524P] where P=(Fo^2^+2Fc^2^)/3'
_refine_ls_weighting_scheme calc
_refine_ls_wR_factor_gt 0.2435
_refine_ls_wR_factor_ref 0.2576
_reflns_Friedel_coverage 0.000
_reflns_number_gt 12176
_reflns_number_total 14572
_reflns_threshold_expression 'I > 2\s(I)'
_cod_data_source_file d2cc01198k2.cif
_cod_data_source_block exp_846
_cod_original_cell_volume 3595.52(12)
_cod_database_code 7129947
_shelx_shelxl_version_number 2014/7
_chemical_oxdiff_usercomment BDM
_shelx_space_group_comment
;
The symmetry employed for this shelxl refinement is uniquely defined
by the following loop, which should always be used as a source of
symmetry information in preference to the above space-group names.
They are only intended as comments.
;
_shelx_estimated_absorpt_t_max 0.933
_shelx_estimated_absorpt_t_min 0.872
_reflns_odcompleteness_completeness 99.98
_reflns_odcompleteness_iscentric 1
_reflns_odcompleteness_theta 68.13
_olex2_refinement_description
;
1. Restrained distances
 O008-C01A \\sim O0-C0AA
 with sigma of 0.02
 C00N-C01A \\sim C00N-C0AA
 with sigma of 0.02
 O00U-C01A \\sim O00V-C0AA
 with sigma of 0.02
 O00U-C02E \\sim O00V-C1AA
 with sigma of 0.02
 C029-C02E \\sim C0-C1AA
 with sigma of 0.02
 O008-C00N \\sim O0-C00N
 with sigma of 0.04
 O008-O00U \\sim O0-O00V
 with sigma of 0.04
 C00N-O00U \\sim C00N-O00V
 with sigma of 0.04
 O00U-C029 \\sim O00V-C0
 with sigma of 0.04
 C01A-C02E \\sim C0AA-C1AA
 with sigma of 0.04
2. Rigid bond restraints
 O008, O0
 with sigma for 1-2 distances of 0.001 and sigma for 1-3 distances of 0.001
3. Uiso/Uaniso restraints and constraints
Uanis(O008) = Uanis(O0)
4. Rigid body (RIGU) restrains
 C023, C01Z, O013
 with sigma for 1-2 distances of 0.001 and sigma for 1-3 distances of 0.002
 O00H, C021
 with sigma for 1-2 distances of 0.001 and sigma for 1-3 distances of 0.002
 C00Z, N00G, C01E
 with sigma for 1-2 distances of 0.001 and sigma for 1-3 distances of 0.002
 C00Z, N1, C01E
 with sigma for 1-2 distances of 0.001 and sigma for 1-3 distances of 0.002
 O008, O0
 with sigma for 1-2 distances of 0.001 and sigma for 1-3 distances of 0.002
5. Others
 Sof(H1BA)=Sof(HC)=Sof(C0AA)=Sof(O0)=Sof(O00V)=Sof(C1AA)=Sof(H1AB)=Sof(H1AC)=
 Sof(C0)=Sof(H0A)=Sof(H0B)=Sof(H0C)=Sof(N1)=Sof(H1)=1-FVAR(1)
 Sof(O008)=Sof(N00G)=Sof(H00G)=Sof(O00U)=Sof(C01A)=Sof(HA)=Sof(HB)=Sof(C029)=
 Sof(H02)=Sof(HQ)=Sof(HR)=Sof(C02E)=Sof(H9AA)=Sof(HV)=FVAR(1)
6.a Secondary CH2 refined with riding coordinates:
 C00S(H00A,H00B), C016(H7AA,H), C017(H01A,H01B), C018(H01C,H01D), C01C(H01E,
 H01F), C01D(H01G,H01H), C01E(HA,HB), C01E(H1BA,HC), C01F(H01,HD), C01H(H0AA,
 HE), C01I(H1AA,HF), C01J(H01I,H01J), C01L(H01K,H01L), C01M(H01M,H01N),
 C01N(H2AA,HI), C01O(H01O,H01P), C01P(H01Q,H01R), C01Q(H3AA,HJ), C01R(H4AA,HK),
 C01S(H01S,H01T), C01T(H5AA,HL), C01U(H01U,H01V), C01V(H01W,H01X), C01W(H01Y,
 HM), C01X(H01Z,HN), C01Y(H3BA,HO), C01Z(H6AA,HP), C020(H02A,H02B), C021(H02I,
 H02J), C022(H02C,H02D), C023(H02K,H02L), C024(H02E,H02F), C025(H02M,H02N),
 C026(H02O,H02P), C027(H02Q,H02R), C028(H02S,H02T), C02A(H4BA,HS), C02B(H02U,
 H02V), C02C(H02G,H02H), C02E(H9AA,HV), C02F(H02W,H02X), C02G(H02Y,HW),
 C02I(H02Z,HZ), C1AA(H1AB,H1AC)
6.b Aromatic/amide H refined with riding coordinates:
 N009(H009), N00G(H00G), C00K(H00K), C00Q(H00Q), C00R(H00R), C00T(H00T),
 C00V(H00V), C00Y(H00Y), C010(H010), C011(H011), C01B(H0BA), C01G(H2BA), N1(H1)
6.c Idealised Me refined as rotating group:
 C01K(H8AA,HG,HH), C029(H02,HQ,HR), C02D(H5BA,HT,HU), C02H(H6BA,HX,HY), C0(H0A,
 H0B,H0C)
;
_olex2_submission_special_instructions 'No special instructions were received'
_oxdiff_exptl_absorpt_empirical_details
;
Empirical correction (ABSPACK) includes:
- Absorption correction using spherical harmonics
- Frame scaling
;
_oxdiff_exptl_absorpt_empirical_full_max 1.320
_oxdiff_exptl_absorpt_empirical_full_min 0.557

loop_
_space_group_symop_operation_xyz
'x, y, z'
'-x, -y, -z'

loop_
_atom_site_label
_atom_site_type_symbol
_atom_site_fract_x
_atom_site_fract_y
_atom_site_fract_z
_atom_site_U_iso_or_equiv
_atom_site_adp_type
_atom_site_occupancy
_atom_site_site_symmetry_order
_atom_site_calc_flag
_atom_site_refinement_flags_posn
_atom_site_refinement_flags_adp
_atom_site_refinement_flags_occupancy
_atom_site_disorder_assembly
_atom_site_disorder_group
O001 O -0.01911(12) 0.65403(12) 0.69508(9) 0.0406(4) Uani 1 1 d . . . . .
O002 O 0.03755(15) 0.77078(13) 0.72517(10) 0.0505(4) Uani 1 1 d . . . . .
O003 O 0.76826(15) 0.44240(13) 0.23352(11) 0.0532(5) Uani 1 1 d . . . . .
O004 O 0.49688(15) 0.76490(14) 0.40382(11) 0.0522(4) Uani 1 1 d . . . . .
O005 O 0.79190(15) 0.77781(15) -0.09922(11) 0.0565(5) Uani 1 1 d . . . . .
O006 O 0.56342(16) 0.65489(14) 0.53819(12) 0.0580(5) Uani 1 1 d . . . . .
O007 O 0.33644(15) 0.72431(15) 0.21034(11) 0.0583(5) Uani 1 1 d . . . . .
O008 O 0.2650(7) 0.5711(6) 0.4149(4) 0.0560(16) Uani 0.754(7) 1 d D U P A 1
N009 N 0.32827(15) 0.83322(14) 0.52134(10) 0.0387(4) Uani 1 1 d . . . . .
H009 H 0.3641 0.8364 0.4798 0.046 Uiso 1 1 calc R . . . .
O00A O 0.65033(15) 0.65317(18) -0.10970(11) 0.0639(6) Uani 1 1 d . . . . .
O00B O 0.50816(17) 0.72266(15) 0.67139(12) 0.0613(5) Uani 1 1 d . . . . .
O00C O 0.91335(16) 0.84110(17) -0.01461(11) 0.0630(5) Uani 1 1 d . . . . .
O00D O 0.17328(19) 1.01702(18) 0.69323(12) 0.0686(6) Uani 1 1 d . . . . .
O00E O 0.71010(18) 0.36882(18) 0.10239(13) 0.0689(6) Uani 1 1 d . . . . .
O00F O 0.63796(18) 0.99612(16) 0.04707(15) 0.0686(6) Uani 1 1 d . . . . .
N00G N 0.7750(2) 0.6684(2) 0.05796(16) 0.0332(6) Uani 0.754(7) 1 d . U P A 1
H00G H 0.8244 0.6979 0.0386 0.040 Uiso 0.754(7) 1 calc R . P A 1
O00H O 0.3762(3) 0.85619(17) 0.75052(13) 0.0777(7) Uani 1 1 d . U . . .
O00I O 0.4488(2) 0.58895(17) 0.22387(15) 0.0782(7) Uani 1 1 d . . . . .
C00J C 0.25871(16) 0.77424(15) 0.54000(11) 0.0338(4) Uani 1 1 d . . . . .
C00K C 0.18592(16) 0.77522(15) 0.60166(11) 0.0332(4) Uani 1 1 d . . . . .
H00K H 0.1849 0.8167 0.6320 0.040 Uiso 1 1 calc R . . . .
C00L C 0.11540(16) 0.71461(15) 0.61759(11) 0.0334(4) Uani 1 1 d . . . . .
C00M C 0.42488(17) 0.94752(16) 0.53503(11) 0.0353(4) Uani 1 1 d . . . . .
C00N C 0.18737(17) 0.65074(17) 0.51233(12) 0.0385(5) Uani 1 1 d D . . . .
O00O O 0.6752(2) 0.4623(2) -0.03367(15) 0.0834(8) Uani 1 1 d . . . . .
C00P C 0.04222(17) 0.71755(16) 0.68482(12) 0.0370(5) Uani 1 1 d . . . . .
C00Q C 0.25783(17) 0.71043(16) 0.49564(12) 0.0367(5) Uani 1 1 d . . . . .
H00Q H 0.3052 0.7084 0.4546 0.044 Uiso 1 1 calc R . . . .
C00R C 0.60132(18) 0.95636(16) 0.48222(13) 0.0388(5) Uani 1 1 d . . . . .
H00R H 0.6693 0.9267 0.4700 0.047 Uiso 1 1 calc R . . . .
C00S C 0.34313(18) 0.89080(16) 0.57014(12) 0.0385(5) Uani 1 1 d . . . . .
H00A H 0.3654 0.8519 0.6142 0.046 Uiso 1 1 calc R . . . .
H00B H 0.2777 0.9316 0.5818 0.046 Uiso 1 1 calc R . . . .
C00T C 0.11419(17) 0.65246(17) 0.57320(12) 0.0375(5) Uani 1 1 d . . . . .
H00T H 0.0660 0.6130 0.5836 0.045 Uiso 1 1 calc R . . . .
O00U O 0.1080(2) 0.5529(3) 0.46944(18) 0.0566(11) Uani 0.754(7) 1 d D . P A 1
C00V C 0.52768(18) 0.90413(16) 0.51726(13) 0.0392(5) Uani 1 1 d . . . . .
H00V H 0.5467 0.8399 0.5290 0.047 Uiso 1 1 calc R . . . .
O00W O 0.4875(2) 1.01430(18) 0.11784(18) 0.0913(9) Uani 1 1 d . . . . .
C00X C 0.51038(19) 0.72265(19) 0.15728(13) 0.0443(5) Uani 1 1 d . . . . .
C00Y C 0.6026(2) 0.67035(18) 0.12837(13) 0.0450(5) Uani 1 1 d . . . . .
H00Y H 0.6118 0.6059 0.1369 0.054 Uiso 1 1 calc R . . . .
C00Z C 0.68066(19) 0.71392(19) 0.08705(13) 0.0430(5) Uani 1 1 d . U . . .
C010 C 0.66600(19) 0.81041(19) 0.07515(14) 0.0445(5) Uani 1 1 d . . . . .
H010 H 0.7173 0.8404 0.0474 0.053 Uiso 1 1 calc R . . . .
C011 C 0.49593(19) 0.81873(19) 0.14572(13) 0.0457(6) Uani 1 1 d . . . . .
H011 H 0.4350 0.8536 0.1649 0.055 Uiso 1 1 calc R . . . .
C012 C 0.8985(2) 0.53289(18) 0.02925(14) 0.0457(5) Uani 1 1 d . . . . .
O013 O 0.0988(2) 1.0742(2) 0.55876(15) 0.0919(9) Uani 1 1 d . U . . .
C014 C 0.57507(19) 0.86219(19) 0.10452(14) 0.0449(5) Uani 1 1 d . . . . .
C015 C 0.5602(2) 0.9647(2) 0.09142(17) 0.0550(7) Uani 1 1 d . . . . .
C016 C -0.0927(2) 0.6504(2) 0.75973(14) 0.0491(6) Uani 1 1 d . . . . .
H7AA H -0.1465 0.7060 0.7564 0.059 Uiso 1 1 calc R . . . .
H H -0.0567 0.6463 0.8012 0.059 Uiso 1 1 calc R . . . .
C017 C 0.7964(2) 0.5461(2) 0.30607(15) 0.0517(6) Uani 1 1 d . . . . .
H01A H 0.8666 0.5094 0.3069 0.062 Uiso 1 1 calc R . . . .
H01B H 0.7747 0.5628 0.3530 0.062 Uiso 1 1 calc R . . . .
C018 C 0.7244(2) 0.4865(2) 0.29332(15) 0.0515(6) Uani 1 1 d . . . . .
H01C H 0.7144 0.4399 0.3356 0.062 Uiso 1 1 calc R . . . .
H01D H 0.6568 0.5246 0.2841 0.062 Uiso 1 1 calc R . . . .
C019 C 0.4312(2) 0.6706(2) 0.20047(15) 0.0526(6) Uani 1 1 d . . . . .
C01A C 0.1940(5) 0.5870(5) 0.4604(4) 0.0377(16) Uani 0.754(7) 1 d D . P A 1
C01B C 0.9768(2) 0.4976(2) 0.07218(15) 0.0556(7) Uani 1 1 d . . . . .
H0BA H 0.9628 0.4976 0.1212 0.067 Uiso 1 1 calc R . . . .
C01C C 0.8004(2) 0.6342(2) 0.25143(15) 0.0520(6) Uani 1 1 d . . . . .
H01E H 0.7300 0.6698 0.2480 0.062 Uiso 1 1 calc R . . . .
H01F H 0.8278 0.6181 0.2048 0.062 Uiso 1 1 calc R . . . .
C01D C 0.7097(2) 0.3756(2) 0.22539(17) 0.0565(7) Uani 1 1 d . . . . .
H01G H 0.6387 0.4062 0.2172 0.068 Uiso 1 1 calc R . . . .
H01H H 0.7067 0.3296 0.2689 0.068 Uiso 1 1 calc R . . . .
C01E C 0.7881(2) 0.56770(18) 0.06115(15) 0.0466(5) Uani 1 1 d . U . . .
HA H 0.7378 0.5546 0.0343 0.056 Uiso 0.754(7) 1 calc R . P A 1
HB H 0.7767 0.5367 0.1105 0.056 Uiso 0.754(7) 1 calc R . P A 1
H1BA H 0.7425 0.5522 0.0319 0.056 Uiso 0.246(7) 1 calc R . P A -1
HC H 0.7793 0.5284 0.1077 0.056 Uiso 0.246(7) 1 calc R . P A -1
C01F C 0.5619(2) 0.6299(2) 0.66281(17) 0.0616(8) Uani 1 1 d . . . . .
H01 H 0.5481 0.5865 0.7065 0.074 Uiso 1 1 calc R . . . .
HD H 0.6368 0.6283 0.6541 0.074 Uiso 1 1 calc R . . . .
C01G C 1.0768(2) 0.4616(2) 0.04400(16) 0.0625(8) Uani 1 1 d . . . . .
H2BA H 1.1277 0.4337 0.0745 0.075 Uiso 1 1 calc R . . . .
C01H C 0.5480(2) 0.6189(2) 0.47769(19) 0.0584(7) Uani 1 1 d . . . . .
H0AA H 0.4758 0.6119 0.4810 0.070 Uiso 1 1 calc R . . . .
HE H 0.5922 0.5582 0.4773 0.070 Uiso 1 1 calc R . . . .
C01I C 0.5218(2) 0.8289(2) 0.34059(15) 0.0587(7) Uani 1 1 d . . . . .
H1AA H 0.5285 0.7996 0.2990 0.070 Uiso 1 1 calc R . . . .
HF H 0.5884 0.8457 0.3428 0.070 Uiso 1 1 calc R . . . .
C01J C 0.8603(3) 0.8411(2) -0.12698(16) 0.0629(8) Uani 1 1 d . . . . .
H01I H 0.8227 0.9040 -0.1258 0.076 Uiso 1 1 calc R . . . .
H01J H 0.8856 0.8362 -0.1765 0.076 Uiso 1 1 calc R . . . .
C01K C -0.1401(3) 0.5669(2) 0.76662(16) 0.0612(8) Uani 1 1 d . . . . .
H8AA H -0.1760 0.5721 0.7255 0.092 Uiso 1 1 calc GR . . . .
HG H -0.1888 0.5623 0.8092 0.092 Uiso 1 1 calc GR . . . .
HH H -0.0861 0.5125 0.7696 0.092 Uiso 1 1 calc GR . . . .
C01L C 0.7599(3) 0.3288(2) 0.16345(19) 0.0621(7) Uani 1 1 d . . . . .
H01K H 0.8331 0.3340 0.1539 0.075 Uiso 1 1 calc R . . . .
H01L H 0.7562 0.2633 0.1755 0.075 Uiso 1 1 calc R . . . .
C01M C 0.6207(2) 0.7450(3) -0.09628(16) 0.0692(10) Uani 1 1 d . . . . .
H01M H 0.6137 0.7437 -0.0450 0.083 Uiso 1 1 calc R . . . .
H01N H 0.5530 0.7723 -0.1130 0.083 Uiso 1 1 calc R . . . .
C01N C 0.3330(3) 0.8968(2) 0.32768(16) 0.0571(7) Uani 1 1 d . . . . .
H2AA H 0.3016 0.8742 0.3753 0.068 Uiso 1 1 calc R . . . .
HI H 0.3408 0.8486 0.2993 0.068 Uiso 1 1 calc R . . . .
C01O C 0.9286(2) 0.7723(2) 0.14589(17) 0.0570(7) Uani 1 1 d . . . . .
H01O H 0.8867 0.7438 0.1225 0.068 Uiso 1 1 calc R . . . .
H01P H 0.9953 0.7304 0.1512 0.068 Uiso 1 1 calc R . . . .
C01P C 0.6976(2) 0.8034(2) -0.13215(16) 0.0629(8) Uani 1 1 d . . . . .
H01Q H 0.7130 0.7970 -0.1822 0.075 Uiso 1 1 calc R . . . .
H01R H 0.6678 0.8680 -0.1302 0.075 Uiso 1 1 calc R . . . .
C01Q C 0.4386(3) 0.9146(2) 0.33307(16) 0.0600(7) Uani 1 1 d . . . . .
H3AA H 0.4343 0.9445 0.3741 0.072 Uiso 1 1 calc R . . . .
HJ H 0.4589 0.9574 0.2906 0.072 Uiso 1 1 calc R . . . .
C01R C 0.5269(2) 0.6025(2) 0.60307(19) 0.0630(8) Uani 1 1 d . . . . .
H4AA H 0.5533 0.5369 0.6031 0.076 Uiso 1 1 calc R . . . .
HK H 0.4511 0.6128 0.6081 0.076 Uiso 1 1 calc R . . . .
C01S C 0.9500(3) 0.8214(3) -0.08451(17) 0.0636(8) Uani 1 1 d . . . . .
H01S H 0.9837 0.7567 -0.0814 0.076 Uiso 1 1 calc R . . . .
H01T H 1.0009 0.8595 -0.1076 0.076 Uiso 1 1 calc R . . . .
C01T C 0.5743(3) 0.6832(2) 0.41039(19) 0.0635(8) Uani 1 1 d . . . . .
H5AA H 0.6420 0.6989 0.4110 0.076 Uiso 1 1 calc R . . . .
HL H 0.5784 0.6530 0.3696 0.076 Uiso 1 1 calc R . . . .
C01U C 0.8683(3) 0.6937(2) 0.27093(17) 0.0633(8) Uani 1 1 d . . . . .
H01U H 0.9386 0.6577 0.2738 0.076 Uiso 1 1 calc R . . . .
H01V H 0.8415 0.7078 0.3182 0.076 Uiso 1 1 calc R . . . .
C01V C 0.8742(3) 0.7842(2) 0.21915(18) 0.0644(8) Uani 1 1 d . . . . .
H01W H 0.8037 0.8186 0.2141 0.077 Uiso 1 1 calc R . . . .
H01X H 0.9106 0.8209 0.2395 0.077 Uiso 1 1 calc R . . . .
C01W C 0.9477(3) 0.8630(2) 0.09822(19) 0.0653(8) Uani 1 1 d . . . . .
H01Y H 0.8821 0.9071 0.0968 0.078 Uiso 1 1 calc R . . . .
HM H 0.9955 0.8885 0.1191 0.078 Uiso 1 1 calc R . . . .
C01X C 0.9927(3) 0.8519(3) 0.0224(2) 0.0688(8) Uani 1 1 d . . . . .
H01Z H 1.0213 0.9062 -0.0017 0.083 Uiso 1 1 calc R . . . .
HN H 1.0487 0.7981 0.0232 0.083 Uiso 1 1 calc R . . . .
C01Y C 0.6303(3) 1.0952(2) 0.0248(2) 0.0734(9) Uani 1 1 d . . . . .
H3BA H 0.6365 1.1236 0.0647 0.088 Uiso 1 1 calc R . . . .
HO H 0.5636 1.1230 0.0067 0.088 Uiso 1 1 calc R . . . .
C01Z C 0.0689(3) 1.0221(3) 0.6825(2) 0.0716(8) Uani 1 1 d . U . . .
H6AA H 0.0231 1.0340 0.7255 0.086 Uiso 1 1 calc R . . . .
HP H 0.0601 0.9636 0.6720 0.086 Uiso 1 1 calc R . . . .
C020 C 0.7649(3) 0.3355(3) 0.0405(2) 0.0704(9) Uani 1 1 d . . . . .
H02A H 0.7824 0.2682 0.0507 0.085 Uiso 1 1 calc R . . . .
H02B H 0.8296 0.3592 0.0273 0.085 Uiso 1 1 calc R . . . .
C021 C 0.4879(3) 0.8475(3) 0.73137(18) 0.0731(8) Uani 1 1 d . U . . .
H02I H 0.5180 0.8699 0.7661 0.088 Uiso 1 1 calc R . . . .
H02J H 0.5018 0.8852 0.6848 0.088 Uiso 1 1 calc R . . . .
C022 C 0.5702(3) 0.6023(4) -0.08251(19) 0.0809(12) Uani 1 1 d . . . . .
H02C H 0.5106 0.6274 -0.1095 0.097 Uiso 1 1 calc R . . . .
H02D H 0.5478 0.6084 -0.0329 0.097 Uiso 1 1 calc R . . . .
C023 C 0.0423(3) 1.0959(3) 0.6235(2) 0.0759(9) Uani 1 1 d . U . . .
H02K H -0.0321 1.1059 0.6198 0.091 Uiso 1 1 calc R . . . .
H02L H 0.0581 1.1529 0.6322 0.091 Uiso 1 1 calc R . . . .
C024 C 0.6058(3) 0.5027(4) -0.08706(19) 0.0811(12) Uani 1 1 d . . . . .
H02E H 0.5463 0.4717 -0.0789 0.097 Uiso 1 1 calc R . . . .
H02F H 0.6417 0.4962 -0.1343 0.097 Uiso 1 1 calc R . . . .
C025 C 0.2349(3) 1.0634(2) 0.33398(19) 0.0726(9) Uani 1 1 d . . . . .
H02M H 0.3003 1.0783 0.3414 0.087 Uiso 1 1 calc R . . . .
H02N H 0.1984 1.1169 0.3037 0.087 Uiso 1 1 calc R . . . .
C026 C 0.2599(3) 0.9822(3) 0.29411(19) 0.0731(9) Uani 1 1 d . . . . .
H02O H 0.1948 0.9642 0.2900 0.088 Uiso 1 1 calc R . . . .
H02P H 0.2908 1.0031 0.2460 0.088 Uiso 1 1 calc R . . . .
C027 C 0.1698(3) 1.0483(3) 0.4056(2) 0.0733(9) Uani 1 1 d . . . . .
H02Q H 0.2090 1.0001 0.4386 0.088 Uiso 1 1 calc R . . . .
H02R H 0.1068 1.0278 0.4000 0.088 Uiso 1 1 calc R . . . .
C028 C 0.5359(4) 0.7510(3) 0.7294(2) 0.0786(10) Uani 1 1 d . . . . .
H02S H 0.6114 0.7441 0.7257 0.094 Uiso 1 1 calc R . . . .
H02T H 0.5133 0.7121 0.7735 0.094 Uiso 1 1 calc R . . . .
C029 C 0.1518(5) 0.3925(4) 0.4601(4) 0.0695(18) Uani 0.754(7) 1 d D . P A 1
H02 H 0.1520 0.3485 0.4300 0.104 Uiso 0.754(7) 1 calc GR . P A 1
HQ H 0.1094 0.3775 0.5045 0.104 Uiso 0.754(7) 1 calc GR . P A 1
HR H 0.2220 0.3903 0.4694 0.104 Uiso 0.754(7) 1 calc GR . P A 1
C02A C 0.2548(3) 0.6777(3) 0.2518(2) 0.0761(10) Uani 1 1 d . . . . .
H4BA H 0.2790 0.6415 0.2962 0.091 Uiso 1 1 calc R . . . .
HS H 0.2370 0.6360 0.2249 0.091 Uiso 1 1 calc R . . . .
C02B C 0.2076(4) 0.9514(3) 0.7525(2) 0.0890(13) Uani 1 1 d . . . . .
H02U H 0.1930 0.8912 0.7502 0.107 Uiso 1 1 calc R . . . .
H02V H 0.1712 0.9701 0.7966 0.107 Uiso 1 1 calc R . . . .
C02C C 0.6989(3) 0.3660(3) -0.0207(2) 0.0779(10) Uani 1 1 d . . . . .
H02G H 0.7368 0.3437 -0.0631 0.093 Uiso 1 1 calc R . . . .
H02H H 0.6351 0.3409 -0.0085 0.093 Uiso 1 1 calc R . . . .
C02D C 0.7179(4) 1.1085(3) -0.0328(3) 0.0938(13) Uani 1 1 d . . . . .
H5BA H 0.7112 1.0792 -0.0715 0.141 Uiso 1 1 calc GR . . . .
HT H 0.7833 1.0812 -0.0140 0.141 Uiso 1 1 calc GR . . . .
HU H 0.7157 1.1737 -0.0499 0.141 Uiso 1 1 calc GR . . . .
C02E C 0.1088(4) 0.4862(4) 0.4239(3) 0.0632(14) Uani 0.754(7) 1 d D . P A 1
H9AA H 0.1512 0.5015 0.3788 0.076 Uiso 0.754(7) 1 calc R . P A 1
HV H 0.0382 0.4885 0.4137 0.076 Uiso 0.754(7) 1 calc R . P A 1
C02F C 0.1404(4) 1.1372(3) 0.4360(2) 0.0885(13) Uani 1 1 d . . . . .
H02W H 0.2035 1.1508 0.4486 0.106 Uiso 1 1 calc R . . . .
H02X H 0.1147 1.1872 0.3984 0.106 Uiso 1 1 calc R . . . .
C02G C 0.3239(5) 0.9455(3) 0.7510(3) 0.1084(19) Uani 1 1 d . . . . .
H02Y H 0.3490 0.9859 0.7086 0.130 Uiso 1 1 calc R . . . .
HW H 0.3376 0.9664 0.7927 0.130 Uiso 1 1 calc R . . . .
C02H C 0.1625(3) 0.7486(4) 0.2673(4) 0.1104(18) Uani 1 1 d . . . . .
H6BA H 0.1396 0.7845 0.2231 0.166 Uiso 1 1 calc GR . . . .
HX H 0.1804 0.7886 0.2949 0.166 Uiso 1 1 calc GR . . . .
HY H 0.1073 0.7187 0.2939 0.166 Uiso 1 1 calc GR . . . .
C02I C 0.0596(4) 1.1380(4) 0.5008(3) 0.1118(19) Uani 1 1 d . . . . .
H02Z H 0.0419 1.1997 0.5129 0.134 Uiso 1 1 calc R . . . .
HZ H -0.0035 1.1223 0.4901 0.134 Uiso 1 1 calc R . . . .
C0AA C 0.1967(16) 0.5676(12) 0.4768(10) 0.045(6) Uani 0.246(7) 1 d D . P A 2
O0 O 0.268(3) 0.560(2) 0.4282(15) 0.0560(16) Uani 0.246(7) 1 d D U P A 2
O00V O 0.1469(5) 0.4979(5) 0.5017(4) 0.033(2) Uani 0.246(7) 1 d D . P A 2
C1AA C 0.1468(15) 0.4291(10) 0.4604(9) 0.048(4) Uani 0.246(7) 1 d D . P A 2
H1AB H 0.2153 0.4133 0.4344 0.058 Uiso 0.246(7) 1 calc R . P A 2
H1AC H 0.0959 0.4519 0.4261 0.058 Uiso 0.246(7) 1 calc R . P A 2
C0 C 0.1188(11) 0.3453(7) 0.5122(8) 0.060(4) Uani 0.246(7) 1 d D . P A 2
H0A H 0.1273 0.2942 0.4873 0.090 Uiso 0.246(7) 1 calc GR . P A 2
H0B H 0.0474 0.3595 0.5327 0.090 Uiso 0.246(7) 1 calc GR . P A 2
H0C H 0.1639 0.3287 0.5497 0.090 Uiso 0.246(7) 1 calc GR . P A 2
N1 N 0.7549(11) 0.6359(11) 0.0694(10) 0.070(4) Uani 0.246(7) 1 d . U P A -1
H1 H 0.8096 0.6609 0.0575 0.084 Uiso 0.246(7) 1 calc R . P A -1

loop_
_atom_site_aniso_label
_atom_site_aniso_U_11
_atom_site_aniso_U_22
_atom_site_aniso_U_33
_atom_site_aniso_U_23
_atom_site_aniso_U_13
_atom_site_aniso_U_12
O001 0.0376(8) 0.0481(9) 0.0382(8) -0.0164(7) 0.0121(6) -0.0157(7)
O002 0.0563(10) 0.0548(10) 0.0469(10) -0.0270(8) 0.0155(8) -0.0222(8)
O003 0.0533(10) 0.0493(10) 0.0571(11) -0.0133(8) 0.0100(8) -0.0172(8)
O004 0.0496(10) 0.0524(10) 0.0537(11) -0.0179(8) 0.0071(8) -0.0084(8)
O005 0.0495(10) 0.0647(12) 0.0497(10) -0.0136(9) -0.0032(8) 0.0035(9)
O006 0.0529(11) 0.0461(10) 0.0714(13) -0.0060(9) 0.0052(9) -0.0140(8)
O007 0.0428(10) 0.0662(12) 0.0595(12) -0.0145(9) 0.0064(8) -0.0015(9)
O008 0.0692(14) 0.055(3) 0.045(3) -0.021(3) 0.025(2) -0.0242(17)
N009 0.0403(10) 0.0451(10) 0.0344(9) -0.0116(8) 0.0064(7) -0.0195(8)
O00A 0.0407(10) 0.0987(17) 0.0485(11) -0.0164(11) 0.0021(8) -0.0065(10)
O00B 0.0635(12) 0.0555(11) 0.0626(12) 0.0019(9) -0.0135(10) -0.0135(9)
O00C 0.0498(11) 0.0868(15) 0.0542(11) -0.0220(11) 0.0045(9) -0.0147(10)
O00D 0.0723(14) 0.0759(15) 0.0590(13) -0.0176(11) -0.0024(10) -0.0152(11)
O00E 0.0559(12) 0.0834(16) 0.0685(14) -0.0295(12) -0.0055(10) -0.0012(11)
O00F 0.0567(12) 0.0565(12) 0.0915(17) -0.0193(11) -0.0011(11) -0.0073(10)
N00G 0.0314(11) 0.0282(12) 0.0397(13) -0.0107(10) 0.0058(9) -0.0074(9)
O00H 0.1201(18) 0.0591(13) 0.0569(13) -0.0083(10) 0.0004(12) -0.0329(13)
O00I 0.0674(14) 0.0621(14) 0.0861(17) 0.0001(12) 0.0174(12) -0.0010(11)
C00J 0.0289(10) 0.0395(11) 0.0328(10) -0.0059(8) 0.0003(8) -0.0095(8)
C00K 0.0324(10) 0.0357(10) 0.0320(10) -0.0084(8) -0.0005(8) -0.0076(8)
C00L 0.0288(10) 0.0401(11) 0.0321(10) -0.0101(8) 0.0017(8) -0.0080(8)
C00M 0.0373(11) 0.0395(11) 0.0321(10) -0.0069(8) -0.0036(8) -0.0137(9)
C00N 0.0335(10) 0.0514(13) 0.0355(11) -0.0176(9) 0.0020(8) -0.0135(9)
O00O 0.0901(18) 0.0942(19) 0.0759(16) -0.0303(14) -0.0250(14) -0.0137(15)
C00P 0.0327(10) 0.0414(11) 0.0374(11) -0.0120(9) 0.0055(8) -0.0098(9)
C00Q 0.0330(10) 0.0473(12) 0.0317(10) -0.0113(9) 0.0039(8) -0.0131(9)
C00R 0.0339(10) 0.0403(11) 0.0428(12) -0.0093(9) -0.0031(9) -0.0071(9)
C00S 0.0405(11) 0.0437(12) 0.0350(10) -0.0100(9) 0.0007(9) -0.0164(9)
C00T 0.0290(10) 0.0507(12) 0.0384(11) -0.0166(9) 0.0037(8) -0.0164(9)
O00U 0.0533(16) 0.074(2) 0.0606(18) -0.0430(18) 0.0174(14) -0.0377(16)
C00V 0.0399(11) 0.0353(10) 0.0428(12) -0.0064(9) -0.0026(9) -0.0100(9)
O00W 0.0766(16) 0.0609(14) 0.124(2) -0.0334(15) 0.0204(16) 0.0095(12)
C00X 0.0393(12) 0.0577(14) 0.0339(11) -0.0158(10) -0.0045(9) 0.0029(10)
C00Y 0.0488(13) 0.0465(13) 0.0388(12) -0.0169(10) -0.0096(10) 0.0055(10)
C00Z 0.0368(10) 0.0548(13) 0.0373(11) -0.0197(10) -0.0048(8) 0.0030(9)
C010 0.0376(12) 0.0535(14) 0.0442(12) -0.0197(10) -0.0047(9) -0.0018(10)
C011 0.0374(12) 0.0558(14) 0.0420(12) -0.0219(11) -0.0042(9) 0.0079(10)
C012 0.0433(12) 0.0454(13) 0.0464(13) -0.0179(10) 0.0022(10) 0.0005(10)
O013 0.0844(17) 0.103(2) 0.0730(14) -0.0189(13) -0.0170(12) 0.0244(15)
C014 0.0372(12) 0.0549(14) 0.0436(12) -0.0209(11) -0.0070(9) 0.0025(10)
C015 0.0488(14) 0.0556(15) 0.0633(17) -0.0250(13) -0.0110(12) 0.0012(12)
C016 0.0474(13) 0.0570(15) 0.0416(12) -0.0165(11) 0.0193(10) -0.0166(11)
C017 0.0479(14) 0.0548(15) 0.0498(14) -0.0138(11) 0.0014(11) -0.0040(11)
C018 0.0436(13) 0.0562(15) 0.0496(14) -0.0091(11) 0.0064(11) -0.0064(11)
C019 0.0500(14) 0.0597(16) 0.0427(13) -0.0138(11) -0.0025(11) 0.0040(12)
C01A 0.043(3) 0.049(2) 0.027(3) -0.014(3) 0.006(2) -0.022(2)
C01B 0.0502(14) 0.0723(18) 0.0387(12) -0.0174(12) 0.0001(11) 0.0047(13)
C01C 0.0563(15) 0.0513(14) 0.0503(14) -0.0147(11) -0.0055(12) -0.0095(12)
C01D 0.0542(15) 0.0580(16) 0.0591(16) -0.0010(13) -0.0030(12) -0.0254(13)
C01E 0.0453(13) 0.0418(11) 0.0517(14) -0.0157(9) 0.0044(10) -0.0052(9)
C01F 0.0506(15) 0.0561(16) 0.0621(17) 0.0091(13) 0.0046(13) -0.0016(12)
C01G 0.0519(15) 0.081(2) 0.0444(14) -0.0174(14) -0.0093(12) 0.0186(14)
C01H 0.0511(15) 0.0434(14) 0.082(2) -0.0214(13) -0.0043(14) -0.0032(11)
C01I 0.0602(17) 0.0748(19) 0.0430(14) -0.0126(13) 0.0081(12) -0.0244(14)
C01J 0.076(2) 0.0598(17) 0.0482(15) -0.0158(13) 0.0021(14) -0.0022(15)
C01K 0.0592(17) 0.084(2) 0.0487(15) -0.0216(14) 0.0198(12) -0.0409(16)
C01L 0.0667(18) 0.0473(15) 0.076(2) -0.0150(14) -0.0096(15) -0.0148(13)
C01M 0.0430(14) 0.113(3) 0.0441(14) -0.0274(16) -0.0045(11) 0.0143(16)
C01N 0.0713(18) 0.0573(16) 0.0462(14) -0.0104(12) -0.0048(13) -0.0198(14)
C01O 0.0606(16) 0.0559(16) 0.0630(17) -0.0214(13) -0.0081(13) -0.0186(13)
C01P 0.0579(17) 0.075(2) 0.0484(15) -0.0199(14) -0.0110(13) 0.0166(15)
C01Q 0.077(2) 0.0612(17) 0.0457(14) -0.0040(12) -0.0015(13) -0.0296(15)
C01R 0.0545(16) 0.0427(14) 0.080(2) -0.0027(13) 0.0165(14) -0.0073(12)
C01S 0.0573(17) 0.0730(19) 0.0574(17) -0.0205(15) 0.0158(13) -0.0123(14)
C01T 0.0566(17) 0.0630(18) 0.0683(19) -0.0270(15) 0.0039(14) 0.0011(14)
C01U 0.079(2) 0.0637(18) 0.0544(16) -0.0197(14) -0.0093(15) -0.0190(15)
C01V 0.082(2) 0.0588(17) 0.0628(18) -0.0249(14) -0.0077(16) -0.0219(15)
C01W 0.072(2) 0.0646(18) 0.0685(19) -0.0181(15) -0.0096(15) -0.0263(16)
C01X 0.0600(18) 0.078(2) 0.075(2) -0.0189(17) 0.0031(15) -0.0288(16)
C01Y 0.077(2) 0.0515(17) 0.098(3) -0.0163(17) -0.026(2) -0.0116(15)
C01Z 0.069(2) 0.0713(18) 0.0791(18) -0.0347(14) -0.0012(15) -0.0084(15)
C020 0.0565(17) 0.078(2) 0.082(2) -0.0368(18) 0.0010(16) -0.0098(15)
C021 0.110(2) 0.072(2) 0.0470(15) -0.0039(14) -0.0198(14) -0.0372(16)
C022 0.0464(16) 0.135(4) 0.0542(18) 0.003(2) -0.0036(13) -0.0220(19)
C023 0.0712(19) 0.0771(19) 0.0822(17) -0.0312(14) -0.0067(14) -0.0049(15)
C024 0.072(2) 0.130(4) 0.0520(18) -0.012(2) -0.0044(16) -0.048(2)
C025 0.090(2) 0.0571(18) 0.0629(19) 0.0011(14) -0.0141(17) -0.0031(17)
C026 0.092(2) 0.071(2) 0.0549(18) -0.0019(15) -0.0176(17) -0.0151(18)
C027 0.070(2) 0.082(2) 0.067(2) -0.0084(17) -0.0171(16) -0.0098(18)
C028 0.103(3) 0.074(2) 0.062(2) 0.0017(16) -0.0251(19) -0.025(2)
C029 0.055(3) 0.068(4) 0.100(4) -0.050(4) 0.016(2) -0.028(3)
C02A 0.065(2) 0.084(2) 0.072(2) -0.0177(18) 0.0175(16) -0.0111(18)
C02B 0.134(4) 0.0516(18) 0.086(3) -0.0058(17) -0.028(3) -0.024(2)
C02C 0.076(2) 0.089(3) 0.080(2) -0.039(2) 0.0034(18) -0.0239(19)
C02D 0.081(3) 0.074(2) 0.125(4) -0.001(2) -0.019(3) -0.025(2)
C02E 0.063(2) 0.078(3) 0.068(3) -0.048(3) 0.019(2) -0.043(2)
C02F 0.087(3) 0.097(3) 0.073(2) -0.021(2) -0.023(2) 0.018(2)
C02G 0.143(4) 0.062(2) 0.141(4) -0.021(2) -0.085(4) -0.012(2)
C02H 0.048(2) 0.112(4) 0.175(5) -0.054(4) 0.025(3) -0.024(2)
C02I 0.114(4) 0.114(4) 0.081(3) -0.015(3) -0.016(3) 0.039(3)
C0AA 0.030(6) 0.076(13) 0.019(8) 0.001(7) 0.003(5) -0.004(6)
O0 0.0692(14) 0.055(3) 0.045(3) -0.021(3) 0.025(2) -0.0242(17)
O00V 0.035(3) 0.037(4) 0.034(3) -0.018(3) 0.006(3) -0.018(3)
C1AA 0.067(8) 0.037(9) 0.056(7) -0.032(8) 0.015(6) -0.034(8)
C0 0.069(8) 0.037(6) 0.084(9) -0.028(6) -0.015(7) -0.011(5)
N1 0.048(5) 0.054(2) 0.109(11) -0.039(4) 0.001(5) 0.000(3)

loop_
_atom_type_symbol
_atom_type_description
_atom_type_scat_dispersion_real
_atom_type_scat_dispersion_imag
_atom_type_scat_source
C C 0.0181 0.0091 'International Tables Vol C Tables 4.2.6.8 and 6.1.1.4'
H H 0.0000 0.0000 'International Tables Vol C Tables 4.2.6.8 and 6.1.1.4'
N N 0.0311 0.0180 'International Tables Vol C Tables 4.2.6.8 and 6.1.1.4'
O O 0.0492 0.0322 'International Tables Vol C Tables 4.2.6.8 and 6.1.1.4'

loop_
_geom_angle_atom_site_label_1
_geom_angle_atom_site_label_2
_geom_angle_atom_site_label_3
_geom_angle
_geom_angle_site_symmetry_1
_geom_angle_site_symmetry_3
_geom_angle_publ_flag
C00P O001 C016 116.21(18) . . ?
C018 O003 C01D 111.7(2) . . ?
C01T O004 C01I 110.9(2) . . ?
C01J O005 C01P 111.7(3) . . ?
C01R O006 C01H 111.6(2) . . ?
C019 O007 C02A 116.0(3) . . ?
C00J N009 H009 119.3 . . ?
C00J N009 C00S 121.36(18) . . ?
C00S N009 H009 119.3 . . ?
C022 O00A C01M 111.0(3) . . ?
C028 O00B C01F 112.7(3) . . ?
C01X O00C C01S 113.3(2) . . ?
C01Z O00D C02B 114.7(3) . . ?
C01L O00E C020 112.1(3) . . ?
C015 O00F C01Y 118.6(3) . . ?
C00Z N00G H00G 121.1 . . ?
C00Z N00G C01E 117.8(3) . . ?
C01E N00G H00G 121.1 . . ?
N1 N00G H00G 157.2 . . ?
N1 N00G C00Z 81.5(13) . . ?
N1 N00G C01E 36.5(13) . . ?
C02G O00H C021 114.3(3) . . ?
N009 C00J C00K 122.8(2) . . ?
N009 C00J C00Q 119.22(19) . . ?
C00Q C00J C00K 118.00(19) . . ?
C00J C00K H00K 119.8 . . ?
C00L C00K C00J 120.47(19) . . ?
C00L C00K H00K 119.8 . . ?
C00K C00L C00P 117.73(19) . . ?
C00T C00L C00K 121.26(19) . . ?
C00T C00L C00P 121.01(19) . . ?
C00R C00M C00S 120.7(2) 2_676 . ?
C00R C00M C00V 118.8(2) 2_676 . ?
C00V C00M C00S 120.5(2) . . ?
C00Q C00N C00T 121.3(2) . . ?
C00Q C00N C01A 115.4(3) . . ?
C00Q C00N C0AA 123.3(6) . . ?
C00T C00N C01A 123.3(3) . . ?
C00T C00N C0AA 114.3(6) . . ?
C02C O00O C024 115.3(3) . . ?
O001 C00P C00L 111.85(18) . . ?
O002 C00P O001 123.6(2) . . ?
O002 C00P C00L 124.6(2) . . ?
C00J C00Q H00Q 119.6 . . ?
C00N C00Q C00J 120.7(2) . . ?
C00N C00Q H00Q 119.6 . . ?
C00M C00R H00R 119.5 2_676 . ?
C00V C00R C00M 121.0(2) . 2_676 ?
C00V C00R H00R 119.5 . . ?
N009 C00S C00M 109.15(18) . . ?
N009 C00S H00A 109.9 . . ?
N009 C00S H00B 109.9 . . ?
C00M C00S H00A 109.9 . . ?
C00M C00S H00B 109.9 . . ?
H00A C00S H00B 108.3 . . ?
C00L C00T C00N 118.3(2) . . ?
C00L C00T H00T 120.9 . . ?
C00N C00T H00T 120.9 . . ?
C01A O00U C02E 114.4(3) . . ?
C00M C00V H00V 119.9 . . ?
C00R C00V C00M 120.2(2) . . ?
C00R C00V H00V 119.9 . . ?
C00Y C00X C019 117.1(2) . . ?
C011 C00X C00Y 120.4(3) . . ?
C011 C00X C019 122.4(2) . . ?
C00X C00Y H00Y 119.7 . . ?
C00Z C00Y C00X 120.7(2) . . ?
C00Z C00Y H00Y 119.7 . . ?
N00G C00Z C00Y 124.8(3) . . ?
N00G C00Z C010 116.2(3) . . ?
N00G C00Z N1 24.3(7) . . ?
C00Y C00Z C010 118.9(2) . . ?
C00Y C00Z N1 100.7(8) . . ?
C010 C00Z N1 140.4(8) . . ?
C00Z C010 H010 119.8 . . ?
C014 C010 C00Z 120.4(3) . . ?
C014 C010 H010 119.8 . . ?
C00X C011 H011 120.7 . . ?
C00X C011 C014 118.6(2) . . ?
C014 C011 H011 120.7 . . ?
C01B C012 C01E 120.6(2) . . ?
C01B C012 C01G 118.3(2) . 2_765 ?
C01G C012 C01E 121.0(2) 2_765 . ?
C02I O013 C023 110.1(3) . . ?
C010 C014 C011 120.9(3) . . ?
C010 C014 C015 119.9(3) . . ?
C011 C014 C015 119.1(2) . . ?
O00F C015 C014 112.2(2) . . ?
O00W C015 O00F 123.4(3) . . ?
O00W C015 C014 124.4(3) . . ?
O001 C016 H7AA 110.2 . . ?
O001 C016 H 110.2 . . ?
O001 C016 C01K 107.4(2) . . ?
H7AA C016 H 108.5 . . ?
C01K C016 H7AA 110.2 . . ?
C01K C016 H 110.2 . . ?
H01A C017 H01B 107.5 . . ?
C018 C017 H01A 108.5 . . ?
C018 C017 H01B 108.5 . . ?
C018 C017 C01C 115.3(2) . . ?
C01C C017 H01A 108.5 . . ?
C01C C017 H01B 108.5 . . ?
O003 C018 C017 109.9(2) . . ?
O003 C018 H01C 109.7 . . ?
O003 C018 H01D 109.7 . . ?
C017 C018 H01C 109.7 . . ?
C017 C018 H01D 109.7 . . ?
H01C C018 H01D 108.2 . . ?
O007 C019 C00X 113.0(2) . . ?
O00I C019 O007 122.9(3) . . ?
O00I C019 C00X 124.0(3) . . ?
O008 C01A C00N 125.8(6) . . ?
O008 C01A O00U 123.9(6) . . ?
O00U C01A C00N 110.2(4) . . ?
C012 C01B H0BA 119.4 . . ?
C012 C01B C01G 121.1(3) . . ?
C01G C01B H0BA 119.4 . . ?
C017 C01C H01E 109.2 . . ?
C017 C01C H01F 109.2 . . ?
C017 C01C C01U 112.1(3) . . ?
H01E C01C H01F 107.9 . . ?
C01U C01C H01E 109.2 . . ?
C01U C01C H01F 109.2 . . ?
O003 C01D H01G 109.6 . . ?
O003 C01D H01H 109.6 . . ?
O003 C01D C01L 110.1(2) . . ?
H01G C01D H01H 108.2 . . ?
C01L C01D H01G 109.6 . . ?
C01L C01D H01H 109.6 . . ?
N00G C01E C012 108.2(2) . . ?
N00G C01E HA 110.1 . . ?
N00G C01E HB 110.1 . . ?
N00G C01E H1BA 112.4 . . ?
N00G C01E HC 118.4 . . ?
C012 C01E HA 110.1 . . ?
C012 C01E HB 110.1 . . ?
C012 C01E H1BA 105.5 . . ?
C012 C01E HC 105.5 . . ?
HA C01E HB 108.4 . . ?
HA C01E H1BA 4.6 . . ?
HA C01E HC 104.5 . . ?
HB C01E H1BA 110.5 . . ?
HB C01E HC 8.3 . . ?
H1BA C01E HC 106.1 . . ?
N1 C01E N00G 19.4(9) . . ?
N1 C01E C012 127.3(9) . . ?
N1 C01E HA 102.0 . . ?
N1 C01E HB 97.3 . . ?
N1 C01E H1BA 105.5 . . ?
N1 C01E HC 105.5 . . ?
O00B C01F H01 109.6 . . ?
O00B C01F HD 109.6 . . ?
O00B C01F C01R 110.3(2) . . ?
H01 C01F HD 108.1 . . ?
C01R C01F H01 109.6 . . ?
C01R C01F HD 109.6 . . ?
C012 C01G C01B 120.4(3) 2_765 . ?
C012 C01G H2BA 119.8 2_765 . ?
C01B C01G H2BA 119.8 . . ?
O006 C01H H0AA 109.7 . . ?
O006 C01H HE 109.7 . . ?
O006 C01H C01T 109.8(2) . . ?
H0AA C01H HE 108.2 . . ?
C01T C01H H0AA 109.7 . . ?
C01T C01H HE 109.7 . . ?
O004 C01I H1AA 109.5 . . ?
O004 C01I HF 109.5 . . ?
O004 C01I C01Q 110.8(2) . . ?
H1AA C01I HF 108.1 . . ?
C01Q C01I H1AA 109.5 . . ?
C01Q C01I HF 109.5 . . ?
O005 C01J H01I 109.5 . . ?
O005 C01J H01J 109.5 . . ?
O005 C01J C01S 110.6(3) . . ?
H01I C01J H01J 108.1 . . ?
C01S C01J H01I 109.5 . . ?
C01S C01J H01J 109.5 . . ?
C016 C01K H8AA 109.5 . . ?
C016 C01K HG 109.5 . . ?
C016 C01K HH 109.5 . . ?
H8AA C01K HG 109.5 . . ?
H8AA C01K HH 109.5 . . ?
HG C01K HH 109.5 . . ?
O00E C01L C01D 110.8(3) . . ?
O00E C01L H01K 109.5 . . ?
O00E C01L H01L 109.5 . . ?
C01D C01L H01K 109.5 . . ?
C01D C01L H01L 109.5 . . ?
H01K C01L H01L 108.1 . . ?
O00A C01M H01M 109.2 . . ?
O00A C01M H01N 109.2 . . ?
O00A C01M C01P 112.1(2) . . ?
H01M C01M H01N 107.9 . . ?
C01P C01M H01M 109.2 . . ?
C01P C01M H01N 109.2 . . ?
H2AA C01N HI 107.7 . . ?
C01Q C01N H2AA 108.9 . . ?
C01Q C01N HI 108.9 . . ?
C01Q C01N C026 113.4(3) . . ?
C026 C01N H2AA 108.9 . . ?
C026 C01N HI 108.9 . . ?
H01O C01O H01P 107.7 . . ?
C01V C01O H01O 108.9 . . ?
C01V C01O H01P 108.9 . . ?
C01V C01O C01W 113.5(3) . . ?
C01W C01O H01O 108.9 . . ?
C01W C01O H01P 108.9 . . ?
O005 C01P C01M 111.4(3) . . ?
O005 C01P H01Q 109.3 . . ?
O005 C01P H01R 109.3 . . ?
C01M C01P H01Q 109.3 . . ?
C01M C01P H01R 109.3 . . ?
H01Q C01P H01R 108.0 . . ?
C01I C01Q H3AA 108.8 . . ?
C01I C01Q HJ 108.8 . . ?
C01N C01Q C01I 114.0(3) . . ?
C01N C01Q H3AA 108.8 . . ?
C01N C01Q HJ 108.8 . . ?
H3AA C01Q HJ 107.7 . . ?
O006 C01R C01F 109.6(3) . . ?
O006 C01R H4AA 109.7 . . ?
O006 C01R HK 109.7 . . ?
C01F C01R H4AA 109.7 . . ?
C01F C01R HK 109.7 . . ?
H4AA C01R HK 108.2 . . ?
O00C C01S C01J 109.0(2) . . ?
O00C C01S H01S 109.9 . . ?
O00C C01S H01T 109.9 . . ?
C01J C01S H01S 109.9 . . ?
C01J C01S H01T 109.9 . . ?
H01S C01S H01T 108.3 . . ?
O004 C01T C01H 109.8(2) . . ?
O004 C01T H5AA 109.7 . . ?
O004 C01T HL 109.7 . . ?
C01H C01T H5AA 109.7 . . ?
C01H C01T HL 109.7 . . ?
H5AA C01T HL 108.2 . . ?
C01C C01U H01U 108.5 . . ?
C01C C01U H01V 108.5 . . ?
C01C C01U C01V 114.9(3) . . ?
H01U C01U H01V 107.5 . . ?
C01V C01U H01U 108.5 . . ?
C01V C01U H01V 108.5 . . ?
C01O C01V C01U 114.3(3) . . ?
C01O C01V H01W 108.7 . . ?
C01O C01V H01X 108.7 . . ?
C01U C01V H01W 108.7 . . ?
C01U C01V H01X 108.7 . . ?
H01W C01V H01X 107.6 . . ?
C01O C01W H01Y 108.9 . . ?
C01O C01W HM 108.9 . . ?
H01Y C01W HM 107.8 . . ?
C01X C01W C01O 113.2(3) . . ?
C01X C01W H01Y 108.9 . . ?
C01X C01W HM 108.9 . . ?
O00C C01X C01W 109.1(3) . . ?
O00C C01X H01Z 109.9 . . ?
O00C C01X HN 109.9 . . ?
C01W C01X H01Z 109.9 . . ?
C01W C01X HN 109.9 . . ?
H01Z C01X HN 108.3 . . ?
O00F C01Y H3BA 110.5 . . ?
O00F C01Y HO 110.5 . . ?
O00F C01Y C02D 106.3(3) . . ?
H3BA C01Y HO 108.7 . . ?
C02D C01Y H3BA 110.5 . . ?
C02D C01Y HO 110.5 . . ?
O00D C01Z H6AA 109.9 . . ?
O00D C01Z HP 109.9 . . ?
O00D C01Z C023 108.7(3) . . ?
H6AA C01Z HP 108.3 . . ?
C023 C01Z H6AA 109.9 . . ?
C023 C01Z HP 109.9 . . ?
O00E C020 H02A 109.6 . . ?
O00E C020 H02B 109.6 . . ?
O00E C020 C02C 110.2(3) . . ?
H02A C020 H02B 108.1 . . ?
C02C C020 H02A 109.6 . . ?
C02C C020 H02B 109.6 . . ?
O00H C021 H02I 109.6 . . ?
O00H C021 H02J 109.6 . . ?
O00H C021 C028 110.3(3) . . ?
H02I C021 H02J 108.1 . . ?
C028 C021 H02I 109.6 . . ?
C028 C021 H02J 109.6 . . ?
O00A C022 H02C 109.4 . . ?
O00A C022 H02D 109.4 . . ?
O00A C022 C024 111.4(3) . . ?
H02C C022 H02D 108.0 . . ?
C024 C022 H02C 109.4 . . ?
C024 C022 H02D 109.4 . . ?
O013 C023 C01Z 110.7(3) . . ?
O013 C023 H02K 109.5 . . ?
O013 C023 H02L 109.5 . . ?
C01Z C023 H02K 109.5 . . ?
C01Z C023 H02L 109.5 . . ?
H02K C023 H02L 108.1 . . ?
O00O C024 C022 108.0(3) . . ?
O00O C024 H02E 110.1 . . ?
O00O C024 H02F 110.1 . . ?
C022 C024 H02E 110.1 . . ?
C022 C024 H02F 110.1 . . ?
H02E C024 H02F 108.4 . . ?
H02M C025 H02N 107.4 . . ?
C026 C025 H02M 108.4 . . ?
C026 C025 H02N 108.4 . . ?
C027 C025 H02M 108.4 . . ?
C027 C025 H02N 108.4 . . ?
C027 C025 C026 115.6(3) . . ?
C01N C026 C025 115.8(3) . . ?
C01N C026 H02O 108.3 . . ?
C01N C026 H02P 108.3 . . ?
C025 C026 H02O 108.3 . . ?
C025 C026 H02P 108.3 . . ?
H02O C026 H02P 107.4 . . ?
C025 C027 H02Q 109.6 . . ?
C025 C027 H02R 109.6 . . ?
C025 C027 C02F 110.5(3) . . ?
H02Q C027 H02R 108.1 . . ?
C02F C027 H02Q 109.6 . . ?
C02F C027 H02R 109.6 . . ?
O00B C028 C021 110.5(3) . . ?
O00B C028 H02S 109.6 . . ?
O00B C028 H02T 109.6 . . ?
C021 C028 H02S 109.6 . . ?
C021 C028 H02T 109.6 . . ?
H02S C028 H02T 108.1 . . ?
H02 C029 HQ 109.5 . . ?
H02 C029 HR 109.5 . . ?
HQ C029 HR 109.5 . . ?
C02E C029 H02 109.5 . . ?
C02E C029 HQ 109.5 . . ?
C02E C029 HR 109.5 . . ?
O007 C02A H4BA 110.0 . . ?
O007 C02A HS 110.0 . . ?
O007 C02A C02H 108.5(3) . . ?
H4BA C02A HS 108.4 . . ?
C02H C02A H4BA 110.0 . . ?
C02H C02A HS 110.0 . . ?
O00D C02B H02U 110.1 . . ?
O00D C02B H02V 110.1 . . ?
O00D C02B C02G 108.1(4) . . ?
H02U C02B H02V 108.4 . . ?
C02G C02B H02U 110.1 . . ?
C02G C02B H02V 110.1 . . ?
O00O C02C C020 108.1(3) . . ?
O00O C02C H02G 110.1 . . ?
O00O C02C H02H 110.1 . . ?
C020 C02C H02G 110.1 . . ?
C020 C02C H02H 110.1 . . ?
H02G C02C H02H 108.4 . . ?
C01Y C02D H5BA 109.5 . . ?
C01Y C02D HT 109.5 . . ?
C01Y C02D HU 109.5 . . ?
H5BA C02D HT 109.5 . . ?
H5BA C02D HU 109.5 . . ?
HT C02D HU 109.5 . . ?
O00U C02E C029 109.6(5) . . ?
O00U C02E H9AA 109.8 . . ?
O00U C02E HV 109.8 . . ?
C029 C02E H9AA 109.8 . . ?
C029 C02E HV 109.8 . . ?
H9AA C02E HV 108.2 . . ?
C027 C02F H02W 108.1 . . ?
C027 C02F H02X 108.1 . . ?
H02W C02F H02X 107.3 . . ?
C02I C02F C027 116.6(5) . . ?
C02I C02F H02W 108.1 . . ?
C02I C02F H02X 108.1 . . ?
O00H C02G C02B 110.6(4) . . ?
O00H C02G H02Y 109.5 . . ?
O00H C02G HW 109.5 . . ?
C02B C02G H02Y 109.5 . . ?
C02B C02G HW 109.5 . . ?
H02Y C02G HW 108.1 . . ?
C02A C02H H6BA 109.5 . . ?
C02A C02H HX 109.5 . . ?
C02A C02H HY 109.5 . . ?
H6BA C02H HX 109.5 . . ?
H6BA C02H HY 109.5 . . ?
HX C02H HY 109.5 . . ?
O013 C02I C02F 109.9(4) . . ?
O013 C02I H02Z 109.7 . . ?
O013 C02I HZ 109.7 . . ?
C02F C02I H02Z 109.7 . . ?
C02F C02I HZ 109.7 . . ?
H02Z C02I HZ 108.2 . . ?
O0 C0AA C00N 115.1(18) . . ?
O0 C0AA O00V 119.1(18) . . ?
O00V C0AA C00N 124.8(11) . . ?
C0AA O00V C1AA 121.7(10) . . ?
O00V C1AA H1AB 110.3 . . ?
O00V C1AA H1AC 110.3 . . ?
O00V C1AA C0 106.9(10) . . ?
H1AB C1AA H1AC 108.6 . . ?
C0 C1AA H1AB 110.3 . . ?
C0 C1AA H1AC 110.3 . . ?
C1AA C0 H0A 109.5 . . ?
C1AA C0 H0B 109.5 . . ?
C1AA C0 H0C 109.5 . . ?
H0A C0 H0B 109.5 . . ?
H0A C0 H0C 109.5 . . ?
H0B C0 H0C 109.5 . . ?
N00G N1 C00Z 74.3(13) . . ?
N00G N1 C01E 124(2) . . ?
N00G N1 H1 28.7 . . ?
C00Z N1 H1 99.5 . . ?
C01E N1 C00Z 161.0(16) . . ?
C01E N1 H1 99.5 . . ?

loop_
_geom_bond_atom_site_label_1
_geom_bond_atom_site_label_2
_geom_bond_distance
_geom_bond_site_symmetry_2
_geom_bond_publ_flag
O001 C00P 1.340(3) . ?
O001 C016 1.454(3) . ?
O002 C00P 1.206(3) . ?
O003 C018 1.426(3) . ?
O003 C01D 1.431(3) . ?
O004 C01I 1.428(4) . ?
O004 C01T 1.415(4) . ?
O005 C01J 1.416(4) . ?
O005 C01P 1.421(4) . ?
O006 C01H 1.432(4) . ?
O006 C01R 1.407(4) . ?
O007 C019 1.344(3) . ?
O007 C02A 1.452(4) . ?
O008 C01A 1.200(6) . ?
N009 H009 0.8600 . ?
N009 C00J 1.365(3) . ?
N009 C00S 1.453(3) . ?
O00A C01M 1.412(5) . ?
O00A C022 1.407(4) . ?
O00B C01F 1.449(4) . ?
O00B C028 1.390(4) . ?
O00C C01S 1.423(4) . ?
O00C C01X 1.400(4) . ?
O00D C01Z 1.404(4) . ?
O00D C02B 1.406(5) . ?
O00E C01L 1.392(4) . ?
O00E C020 1.419(4) . ?
O00F C015 1.332(4) . ?
O00F C01Y 1.444(4) . ?
N00G H00G 0.8600 . ?
N00G C00Z 1.381(4) . ?
N00G C01E 1.470(4) . ?
N00G N1 0.590(16) . ?
O00H C021 1.445(5) . ?
O00H C02G 1.370(5) . ?
O00I C019 1.200(4) . ?
C00J C00K 1.407(3) . ?
C00J C00Q 1.406(3) . ?
C00K H00K 0.9300 . ?
C00K C00L 1.392(3) . ?
C00L C00P 1.492(3) . ?
C00L C00T 1.387(3) . ?
C00M C00R 1.390(3) 2_676 ?
C00M C00S 1.507(3) . ?
C00M C00V 1.396(3) . ?
C00N C00Q 1.381(3) . ?
C00N C00T 1.399(3) . ?
C00N C01A 1.495(4) . ?
C00N C0AA 1.512(14) . ?
O00O C024 1.429(5) . ?
O00O C02C 1.388(5) . ?
C00Q H00Q 0.9300 . ?
C00R C00M 1.390(3) 2_676 ?
C00R H00R 0.9300 . ?
C00R C00V 1.384(3) . ?
C00S H00A 0.9700 . ?
C00S H00B 0.9700 . ?
C00T H00T 0.9300 . ?
O00U C01A 1.312(6) . ?
O00U C02E 1.453(4) . ?
C00V H00V 0.9300 . ?
O00W C015 1.196(4) . ?
C00X C00Y 1.403(3) . ?
C00X C011 1.387(4) . ?
C00X C019 1.484(4) . ?
C00Y H00Y 0.9300 . ?
C00Y C00Z 1.392(4) . ?
C00Z C010 1.392(4) . ?
C00Z N1 1.419(12) . ?
C010 H010 0.9300 . ?
C010 C014 1.391(3) . ?
C011 H011 0.9300 . ?
C011 C014 1.402(4) . ?
C012 C01B 1.366(4) . ?
C012 C01E 1.517(3) . ?
C012 C01G 1.383(4) 2_765 ?
O013 C023 1.409(5) . ?
O013 C02I 1.395(5) . ?
C014 C015 1.480(4) . ?
C016 H7AA 0.9700 . ?
C016 H 0.9700 . ?
C016 C01K 1.486(4) . ?
C017 H01A 0.9700 . ?
C017 H01B 0.9700 . ?
C017 C018 1.506(4) . ?
C017 C01C 1.515(4) . ?
C018 H01C 0.9700 . ?
C018 H01D 0.9700 . ?
C01B H0BA 0.9300 . ?
C01B C01G 1.386(4) . ?
C01C H01E 0.9700 . ?
C01C H01F 0.9700 . ?
C01C C01U 1.517(4) . ?
C01D H01G 0.9700 . ?
C01D H01H 0.9700 . ?
C01D C01L 1.499(5) . ?
C01E HA 0.9700 . ?
C01E HB 0.9700 . ?
C01E H1BA 0.9700 . ?
C01E HC 0.9700 . ?
C01E N1 1.056(13) . ?
C01F H01 0.9700 . ?
C01F HD 0.9700 . ?
C01F C01R 1.457(5) . ?
C01G C012 1.384(4) 2_765 ?
C01G H2BA 0.9300 . ?
C01H H0AA 0.9700 . ?
C01H HE 0.9700 . ?
C01H C01T 1.489(5) . ?
C01I H1AA 0.9700 . ?
C01I HF 0.9700 . ?
C01I C01Q 1.499(5) . ?
C01J H01I 0.9700 . ?
C01J H01J 0.9700 . ?
C01J C01S 1.479(5) . ?
C01K H8AA 0.9600 . ?
C01K HG 0.9600 . ?
C01K HH 0.9600 . ?
C01L H01K 0.9700 . ?
C01L H01L 0.9700 . ?
C01M H01M 0.9700 . ?
C01M H01N 0.9700 . ?
C01M C01P 1.479(5) . ?
C01N H2AA 0.9700 . ?
C01N HI 0.9700 . ?
C01N C01Q 1.491(5) . ?
C01N C026 1.517(5) . ?
C01O H01O 0.9700 . ?
C01O H01P 0.9700 . ?
C01O C01V 1.505(4) . ?
C01O C01W 1.522(5) . ?
C01P H01Q 0.9700 . ?
C01P H01R 0.9700 . ?
C01Q H3AA 0.9700 . ?
C01Q HJ 0.9700 . ?
C01R H4AA 0.9700 . ?
C01R HK 0.9700 . ?
C01S H01S 0.9700 . ?
C01S H01T 0.9700 . ?
C01T H5AA 0.9700 . ?
C01T HL 0.9700 . ?
C01U H01U 0.9700 . ?
C01U H01V 0.9700 . ?
C01U C01V 1.518(5) . ?
C01V H01W 0.9700 . ?
C01V H01X 0.9700 . ?
C01W H01Y 0.9700 . ?
C01W HM 0.9700 . ?
C01W C01X 1.515(5) . ?
C01X H01Z 0.9700 . ?
C01X HN 0.9700 . ?
C01Y H3BA 0.9700 . ?
C01Y HO 0.9700 . ?
C01Y C02D 1.488(6) . ?
C01Z H6AA 0.9700 . ?
C01Z HP 0.9700 . ?
C01Z C023 1.439(6) . ?
C020 H02A 0.9700 . ?
C020 H02B 0.9700 . ?
C020 C02C 1.502(6) . ?
C021 H02I 0.9700 . ?
C021 H02J 0.9700 . ?
C021 C028 1.455(6) . ?
C022 H02C 0.9700 . ?
C022 H02D 0.9700 . ?
C022 C024 1.482(7) . ?
C023 H02K 0.9700 . ?
C023 H02L 0.9700 . ?
C024 H02E 0.9700 . ?
C024 H02F 0.9700 . ?
C025 H02M 0.9700 . ?
C025 H02N 0.9700 . ?
C025 C026 1.519(5) . ?
C025 C027 1.509(5) . ?
C026 H02O 0.9700 . ?
C026 H02P 0.9700 . ?
C027 H02Q 0.9700 . ?
C027 H02R 0.9700 . ?
C027 C02F 1.514(6) . ?
C028 H02S 0.9700 . ?
C028 H02T 0.9700 . ?
C029 H02 0.9600 . ?
C029 HQ 0.9600 . ?
C029 HR 0.9600 . ?
C029 C02E 1.468(8) . ?
C02A H4BA 0.9700 . ?
C02A HS 0.9700 . ?
C02A C02H 1.471(6) . ?
C02B H02U 0.9700 . ?
C02B H02V 0.9700 . ?
C02B C02G 1.511(7) . ?
C02C H02G 0.9700 . ?
C02C H02H 0.9700 . ?
C02D H5BA 0.9600 . ?
C02D HT 0.9600 . ?
C02D HU 0.9600 . ?
C02E H9AA 0.9700 . ?
C02E HV 0.9700 . ?
C02F H02W 0.9700 . ?
C02F H02X 0.9700 . ?
C02F C02I 1.511(7) . ?
C02G H02Y 0.9700 . ?
C02G HW 0.9700 . ?
C02H H6BA 0.9600 . ?
C02H HX 0.9600 . ?
C02H HY 0.9600 . ?
C02I H02Z 0.9700 . ?
C02I HZ 0.9700 . ?
C0AA O0 1.225(15) . ?
C0AA O00V 1.319(13) . ?
O00V C1AA 1.421(11) . ?
C1AA H1AB 0.9700 . ?
C1AA H1AC 0.9700 . ?
C1AA C0 1.511(15) . ?
C0 H0A 0.9600 . ?
C0 H0B 0.9600 . ?
C0 H0C 0.9600 . ?
N1 H1 0.8600 . ?

loop_
_geom_torsion_atom_site_label_1
_geom_torsion_atom_site_label_2
_geom_torsion_atom_site_label_3
_geom_torsion_atom_site_label_4
_geom_torsion
_geom_torsion_site_symmetry_1
_geom_torsion_site_symmetry_2
_geom_torsion_site_symmetry_3
_geom_torsion_site_symmetry_4
_geom_torsion_publ_flag
O003 C01D C01L O00E -98.4(3) . . . . ?
O004 C01I C01Q C01N -60.3(3) . . . . ?
O005 C01J C01S O00C -67.1(3) . . . . ?
O006 C01H C01T O004 -71.4(3) . . . . ?
N009 C00J C00K C00L 178.9(2) . . . . ?
N009 C00J C00Q C00N -179.0(2) . . . . ?
O00A C01M C01P O005 -71.0(3) . . . . ?
O00A C022 C024 O00O 73.1(4) . . . . ?
O00B C01F C01R O006 69.7(3) . . . . ?
O00D C01Z C023 O013 67.1(4) . . . . ?
O00D C02B C02G O00H -123.4(4) . . . . ?
O00E C020 C02C O00O 59.1(4) . . . . ?
N00G C00Z C010 C014 -177.7(2) . . . . ?
N00G C00Z N1 C01E -166(7) . . . . ?
N00G C01E N1 C00Z 164(8) . . . . ?
O00H C021 C028 O00B 70.1(4) . . . . ?
C00J N009 C00S C00M 179.6(2) . . . . ?
C00J C00K C00L C00P 178.4(2) . . . . ?
C00J C00K C00L C00T -0.5(3) . . . . ?
C00K C00J C00Q C00N 0.1(3) . . . . ?
C00K C00L C00P O001 -178.02(19) . . . . ?
C00K C00L C00P O002 2.5(4) . . . . ?
C00K C00L C00T C00N 1.3(3) . . . . ?
C00M C00R C00V C00M 0.9(4) 2_676 . . . ?
C00N C0AA O00V C1AA 170.3(17) . . . . ?
C00P O001 C016 C01K -171.2(2) . . . . ?
C00P C00L C00T C00N -177.7(2) . . . . ?
C00Q C00J C00K C00L -0.1(3) . . . . ?
C00Q C00N C00T C00L -1.3(4) . . . . ?
C00Q C00N C01A O008 14.8(10) . . . . ?
C00Q C00N C01A O00U -162.4(4) . . . . ?
C00Q C00N C0AA O0 -5(3) . . . . ?
C00Q C00N C0AA O00V 163.6(15) . . . . ?
C00R C00M C00S N009 114.5(2) 2_676 . . . ?
C00R C00M C00V C00R -0.9(4) 2_676 . . . ?
C00S N009 C00J C00K 10.2(3) . . . . ?
C00S N009 C00J C00Q -170.8(2) . . . . ?
C00S C00M C00V C00R 177.2(2) . . . . ?
C00T C00L C00P O001 0.9(3) . . . . ?
C00T C00L C00P O002 -178.5(2) . . . . ?
C00T C00N C00Q C00J 0.7(4) . . . . ?
C00T C00N C01A O008 -166.4(7) . . . . ?
C00T C00N C01A O00U 16.4(8) . . . . ?
C00T C00N C0AA O0 -172(2) . . . . ?
C00T C00N C0AA O00V -4(2) . . . . ?
C00V C00M C00S N009 -63.5(3) . . . . ?
C00X C00Y C00Z N00G 178.2(3) . . . . ?
C00X C00Y C00Z C010 0.4(3) . . . . ?
C00X C00Y C00Z N1 -179.1(7) . . . . ?
C00X C011 C014 C010 0.6(4) . . . . ?
C00X C011 C014 C015 179.6(2) . . . . ?
C00Y C00X C011 C014 0.2(4) . . . . ?
C00Y C00X C019 O007 -163.8(2) . . . . ?
C00Y C00X C019 O00I 15.5(4) . . . . ?
C00Y C00Z C010 C014 0.4(4) . . . . ?
C00Y C00Z N1 N00G -174.7(16) . . . . ?
C00Y C00Z N1 C01E 19(5) . . . . ?
C00Z N00G C01E C012 -177.5(2) . . . . ?
C00Z N00G C01E N1 -6(3) . . . . ?
C00Z N00G N1 C01E 175(3) . . . . ?
C00Z C010 C014 C011 -0.9(4) . . . . ?
C00Z C010 C014 C015 -179.9(2) . . . . ?
C010 C00Z N1 N00G 6(3) . . . . ?
C010 C00Z N1 C01E -160(4) . . . . ?
C010 C014 C015 O00F 3.9(4) . . . . ?
C010 C014 C015 O00W -175.5(3) . . . . ?
C011 C00X C00Y C00Z -0.7(4) . . . . ?
C011 C00X C019 O007 16.7(4) . . . . ?
C011 C00X C019 O00I -164.0(3) . . . . ?
C011 C014 C015 O00F -175.2(2) . . . . ?
C011 C014 C015 O00W 5.5(5) . . . . ?
C012 C01B C01G C012 4.8(6) . . . 2_765 ?
C012 C01E N1 N00G 10(4) . . . . ?
C012 C01E N1 C00Z 174(4) . . . . ?
C015 O00F C01Y C02D -170.9(3) . . . . ?
C016 O001 C00P O002 -1.2(4) . . . . ?
C016 O001 C00P C00L 179.3(2) . . . . ?
C017 C01C C01U C01V -178.9(3) . . . . ?
C018 O003 C01D C01L -178.3(2) . . . . ?
C018 C017 C01C C01U 175.8(2) . . . . ?
C019 O007 C02A C02H 170.8(4) . . . . ?
C019 C00X C00Y C00Z 179.8(2) . . . . ?
C019 C00X C011 C014 179.7(2) . . . . ?
C01A C00N C00Q C00J 179.5(4) . . . . ?
C01A C00N C00T C00L 180.0(4) . . . . ?
C01A O00U C02E C029 89.3(6) . . . . ?
C01B C012 C01E N00G 94.6(3) . . . . ?
C01B C012 C01E N1 91.0(13) . . . . ?
C01C C017 C018 O003 72.2(3) . . . . ?
C01C C01U C01V C01O -66.5(4) . . . . ?
C01D O003 C018 C017 172.1(2) . . . . ?
C01E N00G C00Z C00Y 9.9(4) . . . . ?
C01E N00G C00Z C010 -172.2(2) . . . . ?
C01E N00G C00Z N1 3.6(17) . . . . ?
C01E N00G N1 C00Z -175(3) . . . . ?
C01E C012 C01B C01G 177.0(3) . . . . ?
C01F O00B C028 C021 174.4(3) . . . . ?
C01G C012 C01B C01G -4.7(6) 2_765 . . . ?
C01G C012 C01E N00G -83.7(3) 2_765 . . . ?
C01G C012 C01E N1 -87.2(13) 2_765 . . . ?
C01H O006 C01R C01F 169.0(2) . . . . ?
C01I O004 C01T C01H 178.4(3) . . . . ?
C01J O005 C01P C01M -172.1(2) . . . . ?
C01L O00E C020 C02C 169.2(3) . . . . ?
C01M O00A C022 C024 -172.0(3) . . . . ?
C01O C01W C01X O00C 75.4(4) . . . . ?
C01P O005 C01J C01S 171.3(2) . . . . ?
C01Q C01N C026 C025 -61.4(4) . . . . ?
C01R O006 C01H C01T 172.4(2) . . . . ?
C01S O00C C01X C01W -174.4(3) . . . . ?
C01T O004 C01I C01Q 178.9(3) . . . . ?
C01V C01O C01W C01X -174.3(3) . . . . ?
C01W C01O C01V C01U -171.7(3) . . . . ?
C01X O00C C01S C01J -161.8(3) . . . . ?
C01Y O00F C015 O00W -5.4(5) . . . . ?
C01Y O00F C015 C014 175.2(3) . . . . ?
C01Z O00D C02B C02G 172.6(3) . . . . ?
C020 O00E C01L C01D 171.3(3) . . . . ?
C021 O00H C02G C02B 165.5(4) . . . . ?
C022 O00A C01M C01P -172.8(2) . . . . ?
C023 O013 C02I C02F 159.7(4) . . . . ?
C024 O00O C02C C020 -175.5(3) . . . . ?
C025 C027 C02F C02I 169.4(4) . . . . ?
C026 C01N C01Q C01I -159.2(3) . . . . ?
C026 C025 C027 C02F -173.8(3) . . . . ?
C027 C025 C026 C01N -68.1(5) . . . . ?
C027 C02F C02I O013 64.8(6) . . . . ?
C028 O00B C01F C01R 177.8(3) . . . . ?
C02A O007 C019 O00I 0.2(5) . . . . ?
C02A O007 C019 C00X 179.6(3) . . . . ?
C02B O00D C01Z C023 176.0(3) . . . . ?
C02C O00O C024 C022 167.4(3) . . . . ?
C02E O00U C01A O008 5.7(11) . . . . ?
C02E O00U C01A C00N -177.0(5) . . . . ?
C02G O00H C021 C028 -177.6(3) . . . . ?
C02I O013 C023 C01Z 169.7(4) . . . . ?
C0AA C00N C00Q C00J -166.4(11) . . . . ?
C0AA C00N C00T C00L 166.9(11) . . . . ?
C0AA O00V C1AA C0 159.8(16) . . . . ?
O0 C0AA O00V C1AA -22(4) . . . . ?
N1 N00G C00Z C00Y 6.3(19) . . . . ?
N1 N00G C00Z C010 -175.8(18) . . . . ?
N1 N00G C01E C012 -171(3) . . . . ?
N1 C00Z C010 C014 179.6(11) . . . . ?
